data_9010058
loop_
_publ_author_name
'Kyono, A.'
'Kimata, M.'
'Hatta, T.'

_publ_section_title
;Light-induced degradation dynamics in realgar: in situ structural
 investigation using single crystal X-ray diffraction and X-ray photoelectron
 spectroscopy Sample: Getchell mine, Nevada; t = 24 hours Note: space group
 corrected
;
_journal_name_full 'American Mineralogist'
_journal_page_first 1563
_journal_page_last 1570
_journal_paper_doi 10.2138/am.2005.1785
_journal_volume 90
_journal_year 2005
_chemical_formula_sum 'As S'
_chemical_name_mineral Realgar
_space_group_IT_number 14
_symmetry_space_group_name_Hall '-P 2yn'
_symmetry_space_group_name_H-M 'P 1 21/n 1'
_cell_angle_alpha 90
_cell_angle_beta 105.36
_cell_angle_gamma 90
_cell_length_a 9.385
_cell_length_b 13.570
_cell_length_c 6.600
_cell_formula_units_Z 16
_cell_volume 810.516
_database_code_amcsd 0003937
_exptl_crystal_density_diffrn 3.507
_cod_database_code 9010058

loop_
_space_group_symop_operation_xyz
x,y,z
1/2+x,1/2-y,1/2+z
1/2-x,1/2+y,1/2-z
-x,-y,-z

loop_
_atom_site_aniso_label
_atom_site_aniso_U_11
_atom_site_aniso_U_22
_atom_site_aniso_U_33
_atom_site_aniso_U_12
_atom_site_aniso_U_13
_atom_site_aniso_U_23
As1 0.08840 0.06450 0.07320 0.00100 0.01800 -0.00360
As2 0.07850 0.05320 0.07500 0.00500 0.02880 0.00320
As3 0.06290 0.06480 0.05440 0.00450 0.01490 -0.00750
As4 0.07490 0.08410 0.08250 0.00750 0.02600 0.00310
S1 0.08800 0.04080 0.07880 -0.03680 0.02820 0.00230
S2 0.14010 0.05500 0.07170 0.04340 0.03710 0.01240
S3 0.08650 0.05410 0.07000 -0.00480 0.01890 -0.00830
S4 0.09420 0.07640 0.06850 -0.00180 0.02360 0.00270

loop_
_atom_site_label
_atom_site_fract_x
_atom_site_fract_y
_atom_site_fract_z
_atom_site_U_iso_or_equiv
As1 0.12520 -0.02070 0.76170 0.07600
As2 0.42480 0.13900 0.85020 0.06730
As3 0.32110 0.12750 0.17140 0.06080
As4 0.03790 0.15940 0.71470 0.07950
S1 0.34650 -0.00720 0.70440 0.06800
S2 0.21310 -0.02460 0.11260 0.08720
S3 0.24160 0.22630 0.64390 0.07060
S4 0.10810 0.21210 0.03420 0.07930

loop_
_cod_related_entry_id
_cod_related_entry_database
_cod_related_entry_code
1 AMCSD 0003937
